data_7207094
loop_
_publ_author_name
'Jin, Rui-Fang'
'Yang, Shi-Yao'
'Li, Hui-Min'
'Long, La-Sheng'
'Huang, Rong-Bin'
'Zheng, Lan-Sun'

_publ_section_title
;
 Effect of ionic radius on the assemblies of first row transition
 metal--5-tert-butylisophthalates--(2,2&#x2032;-bipyridine or
 phenanthroline) coordination compounds
;
_journal_issue 4
_journal_name_full CrystEngComm
_journal_page_first 1301
_journal_paper_doi 10.1039/c1ce05959a
_journal_volume 14
_journal_year 2012
_chemical_formula_moiety 'C36 H34 Cu N2 O8'
_chemical_formula_sum 'C36 H34 Cu N2 O8'
_chemical_formula_weight 686.19
_chemical_name_systematic
;
?
;
_space_group_IT_number 4
_symmetry_cell_setting monoclinic
_symmetry_space_group_name_Hall 'P 2yb'
_symmetry_space_group_name_H-M 'P 1 21 1'
_atom_sites_solution_hydrogens geom
_atom_sites_solution_primary direct
_atom_sites_solution_secondary difmap
_audit_creation_method SHELXL-97
_cell_angle_alpha 90.00
_cell_angle_beta 108.93(3)
_cell_angle_gamma 90.00
_cell_formula_units_Z 2
_cell_length_a 10.988(2)
_cell_length_b 14.253(3)
_cell_length_c 11.358(2)
_cell_measurement_reflns_used 11090
_cell_measurement_temperature 173(2)
_cell_measurement_theta_max 54.94
_cell_measurement_theta_min 6.28
_cell_volume 1682.6(6)
_computing_cell_refinement PROCESS-AUTO
_computing_data_collection 'PROCESS-AUTO (Rigaku Corporation,1998)'
_computing_data_reduction 'teXsan (Molecular Structure Corporation & Rigaku Corporation, 1999)'
_computing_molecular_graphics 'ORTEP-II (Johnson, 1976)'
_computing_publication_material 'SHELXL-97 (Sheldrick, 1997)'
_computing_structure_refinement 'SHELXL-97 (Sheldrick, 1997)'
_computing_structure_solution 'SHELXS-97 (Sheldrick, 1990)'
_diffrn_ambient_temperature 173(2)
_diffrn_measured_fraction_theta_full 0.997
_diffrn_measured_fraction_theta_max 0.997
_diffrn_measurement_device_type 'Rigaku R-AXIS RAPID imaging plate'
_diffrn_measurement_method 'omega scan'
_diffrn_radiation_monochromator graphite
_diffrn_radiation_source 'fine-focus sealed tube'
_diffrn_radiation_type MoK\a
_diffrn_radiation_wavelength 0.71073
_diffrn_reflns_av_R_equivalents 0.0610
_diffrn_reflns_av_sigmaI/netI 0.0878
_diffrn_reflns_limit_h_max 14
_diffrn_reflns_limit_h_min -14
_diffrn_reflns_limit_k_max 18
_diffrn_reflns_limit_k_min -18
_diffrn_reflns_limit_l_max 14
_diffrn_reflns_limit_l_min -13
_diffrn_reflns_number 16396
_diffrn_reflns_theta_full 27.48
_diffrn_reflns_theta_max 27.48
_diffrn_reflns_theta_min 3.14
_exptl_absorpt_coefficient_mu 0.703
_exptl_absorpt_correction_T_max 0.8329
_exptl_absorpt_correction_T_min 0.7615
_exptl_absorpt_correction_type multi-scan
_exptl_absorpt_process_details 'Tompa_analytical (Rigaku Corporation, 1999)'
_exptl_crystal_colour blue
_exptl_crystal_density_diffrn 1.354
_exptl_crystal_density_meas ?
_exptl_crystal_density_method 'not measured'
_exptl_crystal_description block
_exptl_crystal_F_000 714
_exptl_crystal_size_max 0.41
_exptl_crystal_size_mid 0.35
_exptl_crystal_size_min 0.27
_refine_diff_density_max 0.427
_refine_diff_density_min -0.705
_refine_diff_density_rms 0.068
_refine_ls_abs_structure_details 'Flack H D (1983), Acta Cryst. A39, 876-881'
_refine_ls_abs_structure_Flack -0.005(11)
_refine_ls_extinction_method none
_refine_ls_goodness_of_fit_ref 1.006
_refine_ls_hydrogen_treatment constr
_refine_ls_matrix_type full
_refine_ls_number_parameters 430
_refine_ls_number_reflns 7599
_refine_ls_number_restraints 1
_refine_ls_restrained_S_all 1.006
_refine_ls_R_factor_all 0.0593
_refine_ls_R_factor_gt 0.0430
_refine_ls_shift/su_max 0.000
_refine_ls_shift/su_mean 0.000
_refine_ls_structure_factor_coef Fsqd
_refine_ls_weighting_details 'calc w=1/[\s^2^(Fo^2^)+(0.0464P)^2^+0.0000P] where P=(Fo^2^+2Fc^2^)/3'
_refine_ls_weighting_scheme calc
_refine_ls_wR_factor_gt 0.0919
_refine_ls_wR_factor_ref 0.1102
_reflns_number_gt 6200
_reflns_number_total 7599
_reflns_threshold_expression >2sigma(I)
_cod_data_source_file c1ce05959a.txt
_cod_data_source_block CuPhen1c-[Cu(tbip)(H2tbip)(phen)]n
_cod_depositor_comments
;
The following automatic conversions were performed:

'_exptl_crystal_density_meas' value 'not measured' was changed to '?'
- the value is perceived as not measured.

Automatic conversion script
Id: cif_fix_values 3008 2015-01-20 13:52:24Z robertas 
;
_cod_original_sg_symbol_H-M P21
_cod_database_code 7207094

loop_
_symmetry_equiv_pos_as_xyz
'x, y, z'
'-x, y+1/2, -z'

loop_
_atom_site_label
_atom_site_type_symbol
_atom_site_fract_x
_atom_site_fract_y
_atom_site_fract_z
_atom_site_U_iso_or_equiv
_atom_site_adp_type
_atom_site_occupancy
_atom_site_symmetry_multiplicity
_atom_site_calc_flag
_atom_site_refinement_flags
Cu1 Cu 0.11872(3) 0.71205(3) 0.36524(3) 0.02395(10) Uani 1 1 d .
O1 O 0.00734(18) 0.62492(16) 0.24442(19) 0.0278(5) Uani 1 1 d .
O2 O 0.11978(19) 0.61831(18) 0.1104(2) 0.0322(5) Uani 1 1 d .
O3 O 0.04875(19) 0.32435(18) -0.1194(2) 0.0376(6) Uani 1 1 d .
O4 O -0.15110(19) 0.29989(16) -0.25035(19) 0.0283(5) Uani 1 1 d .
O5 O 0.31842(19) 0.64499(17) 0.3969(2) 0.0321(5) Uani 1 1 d .
O6 O 0.3523(2) 0.66321(19) 0.2146(2) 0.0404(6) Uani 1 1 d .
H6B H 0.2744 0.6480 0.1860 0.061 Uiso 1 1 calc R
O7 O 0.77957(19) 0.76276(18) 0.2083(2) 0.0357(6) Uani 1 1 d .
H7A H 0.8353 0.7827 0.1784 0.053 Uiso 1 1 calc R
O8 O 0.93276(18) 0.79200(18) 0.3899(2) 0.0324(5) Uani 1 1 d .
N1 N 0.2022(2) 0.8071(2) 0.5037(2) 0.0271(6) Uani 1 1 d .
N2 N 0.1048(2) 0.63783(19) 0.5118(2) 0.0260(6) Uani 1 1 d .
C1 C -0.0780(3) 0.5406(2) 0.0532(3) 0.0254(7) Uani 1 1 d .
C2 C -0.0355(3) 0.4716(2) -0.0090(3) 0.0261(7) Uani 1 1 d .
H2A H 0.0542 0.4634 0.0070 0.031 Uiso 1 1 calc R
C3 C -0.1222(3) 0.4138(2) -0.0950(3) 0.0257(7) Uani 1 1 d .
C4 C -0.2522(3) 0.4280(2) -0.1199(3) 0.0257(7) Uani 1 1 d .
H4A H -0.3113 0.3894 -0.1799 0.031 Uiso 1 1 calc R
C5 C -0.3003(3) 0.4979(2) -0.0594(3) 0.0271(7) Uani 1 1 d .
C6 C -0.2103(3) 0.5533(2) 0.0296(3) 0.0252(7) Uani 1 1 d .
H6A H -0.2394 0.5997 0.0741 0.030 Uiso 1 1 calc R
C7 C 0.0238(3) 0.6003(2) 0.1427(3) 0.0250(7) Uani 1 1 d .
C8 C -0.0698(3) 0.3401(2) -0.1593(3) 0.0254(7) Uani 1 1 d .
C9 C -0.4458(3) 0.5090(3) -0.0910(3) 0.0370(8) Uani 1 1 d .
C10 C -0.4825(3) 0.5916(3) -0.0233(4) 0.0509(11) Uani 1 1 d .
H10A H -0.4485 0.5810 0.0668 0.076 Uiso 1 1 calc R
H10B H -0.5764 0.5971 -0.0492 0.076 Uiso 1 1 calc R
H10C H -0.4460 0.6496 -0.0440 0.076 Uiso 1 1 calc R
C11 C -0.5023(3) 0.4184(3) -0.0545(4) 0.0536(11) Uani 1 1 d .
H11A H -0.4672 0.4095 0.0359 0.080 Uiso 1 1 calc R
H11B H -0.4793 0.3645 -0.0965 0.080 Uiso 1 1 calc R
H11C H -0.5962 0.4238 -0.0795 0.080 Uiso 1 1 calc R
C12 C -0.5099(4) 0.5242(4) -0.2331(4) 0.0570(13) Uani 1 1 d .
H12A H -0.4731 0.5800 -0.2590 0.085 Uiso 1 1 calc R
H12B H -0.6028 0.5330 -0.2519 0.085 Uiso 1 1 calc R
H12C H -0.4945 0.4693 -0.2781 0.085 Uiso 1 1 calc R
C13 C 0.5162(2) 0.7079(3) 0.3956(3) 0.0280(6) Uani 1 1 d .
C14 C 0.6028(2) 0.7210(3) 0.3309(3) 0.0282(7) Uani 1 1 d .
H14A H 0.5797 0.7045 0.2454 0.034 Uiso 1 1 calc R
C15 C 0.7224(3) 0.7581(2) 0.3920(3) 0.0292(7) Uani 1 1 d .
C16 C 0.7559(3) 0.7835(3) 0.5170(3) 0.0324(8) Uani 1 1 d .
H16A H 0.8396 0.8076 0.5579 0.039 Uiso 1 1 calc R
C17 C 0.6707(3) 0.7748(3) 0.5836(3) 0.0313(7) Uani 1 1 d .
C18 C 0.5503(3) 0.7350(2) 0.5202(3) 0.0323(8) Uani 1 1 d .
H18A H 0.4902 0.7263 0.5634 0.039 Uiso 1 1 calc R
C19 C 0.3869(3) 0.6688(2) 0.3366(3) 0.0308(7) Uani 1 1 d .
C20 C 0.8224(3) 0.7719(2) 0.3304(3) 0.0296(7) Uani 1 1 d .
C21 C 0.7085(3) 0.8096(3) 0.7190(3) 0.0398(9) Uani 1 1 d .
C22 C 0.5959(4) 0.8071(5) 0.7678(4) 0.085(2) Uani 1 1 d .
H22A H 0.6238 0.8289 0.8543 0.127 Uiso 1 1 calc R
H22B H 0.5637 0.7426 0.7640 0.127 Uiso 1 1 calc R
H22C H 0.5273 0.8479 0.7168 0.127 Uiso 1 1 calc R
C23 C 0.7532(6) 0.9106(4) 0.7248(5) 0.093(2) Uani 1 1 d .
H23A H 0.8413 0.9124 0.7219 0.140 Uiso 1 1 calc R
H23B H 0.7509 0.9393 0.8024 0.140 Uiso 1 1 calc R
H23C H 0.6962 0.9453 0.6538 0.140 Uiso 1 1 calc R
C24 C 0.8139(5) 0.7477(5) 0.7995(4) 0.088(2) Uani 1 1 d .
H24A H 0.8892 0.7517 0.7715 0.131 Uiso 1 1 calc R
H24B H 0.7836 0.6826 0.7930 0.131 Uiso 1 1 calc R
H24C H 0.8374 0.7684 0.8862 0.131 Uiso 1 1 calc R
C25 C 0.2474(3) 0.8919(3) 0.4952(3) 0.0334(8) Uani 1 1 d .
H25A H 0.2597 0.9096 0.4192 0.040 Uiso 1 1 calc R
C26 C 0.2780(4) 0.9565(3) 0.5926(4) 0.0444(9) Uani 1 1 d .
H26A H 0.3098 1.0169 0.5828 0.053 Uiso 1 1 calc R
C27 C 0.2613(4) 0.9311(3) 0.7031(4) 0.0462(10) Uani 1 1 d .
H27A H 0.2795 0.9748 0.7697 0.055 Uiso 1 1 calc R
C28 C 0.2173(3) 0.8406(3) 0.7176(3) 0.0381(8) Uani 1 1 d .
C29 C 0.2011(3) 0.8060(3) 0.8301(3) 0.0476(10) Uani 1 1 d .
H29A H 0.2196 0.8460 0.9006 0.057 Uiso 1 1 calc R
C30 C 0.1600(3) 0.7174(4) 0.8375(3) 0.0475(9) Uani 1 1 d .
H30A H 0.1526 0.6953 0.9138 0.057 Uiso 1 1 calc R
C31 C 0.1274(3) 0.6561(3) 0.7310(3) 0.0342(8) Uani 1 1 d .
C32 C 0.0803(4) 0.5640(3) 0.7298(4) 0.0484(10) Uani 1 1 d .
H32A H 0.0704 0.5379 0.8032 0.058 Uiso 1 1 calc R
C33 C 0.0492(4) 0.5125(3) 0.6232(4) 0.0450(10) Uani 1 1 d .
H33A H 0.0195 0.4498 0.6224 0.054 Uiso 1 1 calc R
C34 C 0.0610(3) 0.5520(3) 0.5152(3) 0.0357(8) Uani 1 1 d .
H34A H 0.0366 0.5157 0.4410 0.043 Uiso 1 1 calc R
C35 C 0.1387(3) 0.6888(2) 0.6182(3) 0.0272(7) Uani 1 1 d .
C36 C 0.1878(3) 0.7814(2) 0.6140(3) 0.0274(7) Uani 1 1 d .

loop_
_atom_site_aniso_label
_atom_site_aniso_U_11
_atom_site_aniso_U_22
_atom_site_aniso_U_33
_atom_site_aniso_U_23
_atom_site_aniso_U_13
_atom_site_aniso_U_12
Cu1 0.02479(17) 0.02264(19) 0.02417(17) -0.00054(18) 0.00760(13) -0.00372(17)
O1 0.0266(10) 0.0288(13) 0.0292(11) -0.0010(10) 0.0106(9) -0.0035(10)
O2 0.0237(10) 0.0424(15) 0.0292(12) -0.0092(11) 0.0068(9) -0.0081(11)
O3 0.0254(11) 0.0462(16) 0.0398(14) -0.0137(12) 0.0085(10) 0.0010(11)
O4 0.0273(10) 0.0300(13) 0.0257(11) -0.0048(10) 0.0061(9) 0.0010(10)
O5 0.0257(10) 0.0333(14) 0.0411(13) 0.0001(11) 0.0158(10) -0.0032(10)
O6 0.0277(11) 0.0575(17) 0.0383(13) -0.0115(12) 0.0137(10) -0.0148(12)
O7 0.0254(10) 0.0448(15) 0.0381(13) 0.0003(11) 0.0122(10) -0.0057(11)
O8 0.0186(10) 0.0378(14) 0.0399(13) -0.0010(11) 0.0084(9) -0.0048(10)
N1 0.0174(11) 0.0272(15) 0.0307(14) -0.0008(12) -0.0007(10) -0.0010(11)
N2 0.0270(12) 0.0223(14) 0.0281(14) 0.0010(11) 0.0080(11) -0.0003(11)
C1 0.0252(14) 0.0267(17) 0.0241(15) -0.0018(14) 0.0079(12) -0.0035(13)
C2 0.0279(16) 0.0272(17) 0.0248(15) -0.0033(13) 0.0109(14) -0.0036(15)
C3 0.0284(15) 0.0275(18) 0.0234(15) -0.0007(13) 0.0114(13) -0.0022(14)
C4 0.0244(14) 0.0252(17) 0.0249(15) -0.0035(13) 0.0045(12) -0.0044(13)
C5 0.0261(15) 0.0288(18) 0.0267(16) -0.0003(14) 0.0091(13) -0.0012(14)
C6 0.0291(15) 0.0213(16) 0.0278(16) 0.0007(13) 0.0130(13) 0.0017(13)
C7 0.0248(15) 0.0237(18) 0.0257(16) -0.0014(14) 0.0072(13) -0.0025(14)
C8 0.0264(15) 0.0255(18) 0.0248(16) -0.0029(14) 0.0092(13) -0.0031(14)
C9 0.0253(16) 0.042(2) 0.041(2) -0.0117(17) 0.0083(15) 0.0011(16)
C10 0.0332(18) 0.059(3) 0.059(3) -0.018(2) 0.0127(17) 0.012(2)
C11 0.0279(17) 0.062(3) 0.072(3) -0.012(2) 0.0175(19) -0.0110(19)
C12 0.039(2) 0.076(3) 0.044(2) -0.010(2) -0.0035(18) 0.014(2)
C13 0.0219(12) 0.0252(15) 0.0351(15) 0.0011(18) 0.0067(11) -0.0007(17)
C14 0.0212(12) 0.0311(19) 0.0328(14) -0.0006(18) 0.0095(11) 0.0001(15)
C15 0.0222(14) 0.0296(18) 0.0340(17) -0.0026(15) 0.0067(13) -0.0005(14)
C16 0.0211(14) 0.032(2) 0.0403(19) -0.0016(15) 0.0044(13) -0.0047(14)
C17 0.0270(14) 0.0320(19) 0.0326(17) -0.0061(15) 0.0066(13) -0.0013(14)
C18 0.0266(14) 0.035(2) 0.0380(17) -0.0024(14) 0.0138(13) -0.0015(14)
C19 0.0313(16) 0.0286(18) 0.0345(18) -0.0002(14) 0.0133(14) 0.0047(14)
C20 0.0264(15) 0.0235(17) 0.0399(19) 0.0020(15) 0.0124(14) 0.0009(14)
C21 0.0324(17) 0.050(2) 0.0333(18) -0.0100(17) 0.0049(15) -0.0052(17)
C22 0.059(3) 0.156(6) 0.047(3) -0.045(3) 0.027(2) -0.022(3)
C23 0.156(6) 0.060(4) 0.056(3) -0.023(3) 0.023(3) -0.035(4)
C24 0.093(4) 0.126(6) 0.035(2) 0.000(3) 0.010(2) 0.037(4)
C25 0.0329(17) 0.0270(19) 0.0377(18) -0.0042(15) 0.0078(15) -0.0070(15)
C26 0.047(2) 0.028(2) 0.055(2) -0.0084(18) 0.0123(18) -0.0093(17)
C27 0.049(2) 0.040(2) 0.048(2) -0.020(2) 0.0140(19) -0.009(2)
C28 0.0335(17) 0.044(2) 0.0368(19) -0.0121(17) 0.0119(15) -0.0015(17)
C29 0.044(2) 0.067(3) 0.0334(19) -0.016(2) 0.0141(17) -0.005(2)
C30 0.0452(18) 0.072(3) 0.0277(16) -0.004(2) 0.0146(14) -0.001(3)
C31 0.0275(15) 0.046(2) 0.0282(17) 0.0073(15) 0.0083(13) 0.0013(16)
C32 0.050(2) 0.052(3) 0.048(2) 0.017(2) 0.0228(19) -0.001(2)
C33 0.050(2) 0.031(2) 0.058(2) 0.0149(19) 0.022(2) -0.0025(19)
C34 0.0384(18) 0.0263(19) 0.0400(19) -0.0018(16) 0.0095(16) -0.0038(16)
C35 0.0241(13) 0.030(2) 0.0263(15) 0.0018(13) 0.0066(12) 0.0027(13)
C36 0.0255(15) 0.0273(18) 0.0302(17) -0.0014(14) 0.0101(13) 0.0018(14)

loop_
_atom_type_symbol
_atom_type_description
_atom_type_scat_dispersion_real
_atom_type_scat_dispersion_imag
_atom_type_scat_source
C C 0.0033 0.0016 'International Tables Vol C Tables 4.2.6.8 and 6.1.1.4'
H H 0.0000 0.0000 'International Tables Vol C Tables 4.2.6.8 and 6.1.1.4'
N N 0.0061 0.0033 'International Tables Vol C Tables 4.2.6.8 and 6.1.1.4'
O O 0.0106 0.0060 'International Tables Vol C Tables 4.2.6.8 and 6.1.1.4'
Cu Cu 0.3201 1.2651 'International Tables Vol C Tables 4.2.6.8 and 6.1.1.4'

loop_
_geom_angle_atom_site_label_1
_geom_angle_atom_site_label_2
_geom_angle_atom_site_label_3
_geom_angle
_geom_angle_site_symmetry_1
_geom_angle_site_symmetry_3
O4 Cu1 O1 98.54(9) 2 .
O4 Cu1 N2 168.67(10) 2 .
O1 Cu1 N2 92.76(10) . .
O4 Cu1 N1 87.44(10) 2 .
O1 Cu1 N1 167.93(9) . .
N2 Cu1 N1 81.30(11) . .
O4 Cu1 O5 89.97(9) 2 .
O1 Cu1 O5 101.11(9) . .
N2 Cu1 O5 88.68(10) . .
N1 Cu1 O5 89.31(9) . .
O4 Cu1 O8 96.92(9) 2 1_455
O1 Cu1 O8 91.17(8) . 1_455
N2 Cu1 O8 81.92(10) . 1_455
N1 Cu1 O8 77.65(9) . 1_455
O5 Cu1 O8 164.90(8) . 1_455
C7 O1 Cu1 124.69(19) . .
C8 O4 Cu1 127.8(2) . 2_545
C19 O5 Cu1 121.7(2) . .
C19 O6 H6B 109.5 . .
C20 O7 H7A 109.5 . .
C20 O8 Cu1 123.3(2) . 1_655
C25 N1 C36 118.1(3) . .
C25 N1 Cu1 129.2(2) . .
C36 N1 Cu1 111.8(2) . .
C34 N2 C35 117.9(3) . .
C34 N2 Cu1 129.5(2) . .
C35 N2 Cu1 112.5(2) . .
C2 C1 C6 119.8(3) . .
C2 C1 C7 116.6(3) . .
C6 C1 C7 123.6(3) . .
C1 C2 C3 120.9(3) . .
C1 C2 H2A 119.5 . .
C3 C2 H2A 119.5 . .
C4 C3 C2 119.0(3) . .
C4 C3 C8 122.8(3) . .
C2 C3 C8 118.2(3) . .
C3 C4 C5 122.2(3) . .
C3 C4 H4A 118.9 . .
C5 C4 H4A 118.9 . .
C6 C5 C4 117.4(3) . .
C6 C5 C9 123.4(3) . .
C4 C5 C9 119.2(3) . .
C1 C6 C5 120.7(3) . .
C1 C6 H6A 119.7 . .
C5 C6 H6A 119.7 . .
O2 C7 O1 126.2(3) . .
O2 C7 C1 115.4(3) . .
O1 C7 C1 118.3(3) . .
O3 C8 O4 126.2(3) . .
O3 C8 C3 118.0(3) . .
O4 C8 C3 115.8(3) . .
C5 C9 C10 112.8(3) . .
C5 C9 C11 109.3(3) . .
C10 C9 C11 108.2(3) . .
C5 C9 C12 110.3(3) . .
C10 C9 C12 108.1(3) . .
C11 C9 C12 108.0(3) . .
C9 C10 H10A 109.5 . .
C9 C10 H10B 109.5 . .
H10A C10 H10B 109.5 . .
C9 C10 H10C 109.5 . .
H10A C10 H10C 109.5 . .
H10B C10 H10C 109.5 . .
C9 C11 H11A 109.5 . .
C9 C11 H11B 109.5 . .
H11A C11 H11B 109.5 . .
C9 C11 H11C 109.5 . .
H11A C11 H11C 109.5 . .
H11B C11 H11C 109.5 . .
C9 C12 H12A 109.5 . .
C9 C12 H12B 109.5 . .
H12A C12 H12B 109.5 . .
C9 C12 H12C 109.5 . .
H12A C12 H12C 109.5 . .
H12B C12 H12C 109.5 . .
C14 C13 C18 119.6(3) . .
C14 C13 C19 122.4(3) . .
C18 C13 C19 118.0(3) . .
C15 C14 C13 119.4(3) . .
C15 C14 H14A 120.3 . .
C13 C14 H14A 120.3 . .
C14 C15 C16 120.4(3) . .
C14 C15 C20 122.8(3) . .
C16 C15 C20 116.8(3) . .
C17 C16 C15 122.0(3) . .
C17 C16 H16A 119.0 . .
C15 C16 H16A 119.0 . .
C16 C17 C18 116.5(3) . .
C16 C17 C21 120.3(3) . .
C18 C17 C21 123.1(3) . .
C13 C18 C17 122.0(3) . .
C13 C18 H18A 119.0 . .
C17 C18 H18A 119.0 . .
O5 C19 O6 123.8(3) . .
O5 C19 C13 122.0(3) . .
O6 C19 C13 114.2(3) . .
O8 C20 O7 124.0(3) . .
O8 C20 C15 121.5(3) . .
O7 C20 C15 114.5(3) . .
C24 C21 C22 108.9(4) . .
C24 C21 C23 110.9(4) . .
C22 C21 C23 107.4(4) . .
C24 C21 C17 108.8(3) . .
C22 C21 C17 111.8(3) . .
C23 C21 C17 109.1(3) . .
C21 C22 H22A 109.5 . .
C21 C22 H22B 109.5 . .
H22A C22 H22B 109.5 . .
C21 C22 H22C 109.5 . .
H22A C22 H22C 109.5 . .
H22B C22 H22C 109.5 . .
C21 C23 H23A 109.5 . .
C21 C23 H23B 109.5 . .
H23A C23 H23B 109.5 . .
C21 C23 H23C 109.5 . .
H23A C23 H23C 109.5 . .
H23B C23 H23C 109.5 . .
C21 C24 H24A 109.5 . .
C21 C24 H24B 109.5 . .
H24A C24 H24B 109.5 . .
C21 C24 H24C 109.5 . .
H24A C24 H24C 109.5 . .
H24B C24 H24C 109.5 . .
N1 C25 C26 123.0(4) . .
N1 C25 H25A 118.5 . .
C26 C25 H25A 118.5 . .
C27 C26 C25 118.8(4) . .
C27 C26 H26A 120.6 . .
C25 C26 H26A 120.6 . .
C26 C27 C28 120.1(4) . .
C26 C27 H27A 120.0 . .
C28 C27 H27A 120.0 . .
C36 C28 C27 116.7(3) . .
C36 C28 C29 118.7(4) . .
C27 C28 C29 124.6(4) . .
C30 C29 C28 121.1(4) . .
C30 C29 H29A 119.4 . .
C28 C29 H29A 119.4 . .
C29 C30 C31 120.7(3) . .
C29 C30 H30A 119.6 . .
C31 C30 H30A 119.6 . .
C35 C31 C32 116.2(3) . .
C35 C31 C30 119.5(4) . .
C32 C31 C30 124.3(4) . .
C33 C32 C31 119.7(4) . .
C33 C32 H32A 120.1 . .
C31 C32 H32A 120.1 . .
C32 C33 C34 119.8(4) . .
C32 C33 H33A 120.1 . .
C34 C33 H33A 120.1 . .
N2 C34 C33 122.7(4) . .
N2 C34 H34A 118.7 . .
C33 C34 H34A 118.7 . .
N2 C35 C31 123.7(3) . .
N2 C35 C36 117.5(3) . .
C31 C35 C36 118.8(3) . .
N1 C36 C28 123.2(3) . .
N1 C36 C35 115.8(3) . .
C28 C36 C35 120.9(3) . .

loop_
_geom_bond_atom_site_label_1
_geom_bond_atom_site_label_2
_geom_bond_distance
_geom_bond_site_symmetry_2
Cu1 O4 1.923(2) 2
Cu1 O1 1.958(2) .
Cu1 N2 2.019(3) .
Cu1 N1 2.053(3) .
Cu1 O5 2.312(2) .
Cu1 O8 2.434(2) 1_455
O1 C7 1.275(4) .
O2 C7 1.251(4) .
O3 C8 1.253(4) .
O4 C8 1.263(4) .
O4 Cu1 1.923(2) 2_545
O5 C19 1.219(4) .
O6 C19 1.314(4) .
O6 H6B 0.8400 .
O7 C20 1.318(4) .
O7 H7A 0.8400 .
O8 C20 1.216(4) .
O8 Cu1 2.434(2) 1_655
N1 C25 1.322(4) .
N1 C36 1.362(4) .
N2 C34 1.319(4) .
N2 C35 1.356(4) .
C1 C2 1.378(4) .
C1 C6 1.402(4) .
C1 C7 1.507(4) .
C2 C3 1.392(4) .
C2 H2A 0.9500 .
C3 C4 1.378(4) .
C3 C8 1.497(4) .
C4 C5 1.407(4) .
C4 H4A 0.9500 .
C5 C6 1.405(4) .
C5 C9 1.528(4) .
C6 H6A 0.9500 .
C9 C10 1.531(5) .
C9 C11 1.547(6) .
C9 C12 1.552(5) .
C10 H10A 0.9800 .
C10 H10B 0.9800 .
C10 H10C 0.9800 .
C11 H11A 0.9800 .
C11 H11B 0.9800 .
C11 H11C 0.9800 .
C12 H12A 0.9800 .
C12 H12B 0.9800 .
C12 H12C 0.9800 .
C13 C14 1.391(4) .
C13 C18 1.396(4) .
C13 C19 1.470(4) .
C14 C15 1.377(4) .
C14 H14A 0.9500 .
C15 C16 1.395(4) .
C15 C20 1.495(4) .
C16 C17 1.386(5) .
C16 H16A 0.9500 .
C17 C18 1.405(4) .
C17 C21 1.539(5) .
C18 H18A 0.9500 .
C21 C24 1.505(6) .
C21 C22 1.511(5) .
C21 C23 1.515(6) .
C22 H22A 0.9800 .
C22 H22B 0.9800 .
C22 H22C 0.9800 .
C23 H23A 0.9800 .
C23 H23B 0.9800 .
C23 H23C 0.9800 .
C24 H24A 0.9800 .
C24 H24B 0.9800 .
C24 H24C 0.9800 .
C25 C26 1.395(5) .
C25 H25A 0.9500 .
C26 C27 1.374(6) .
C26 H26A 0.9500 .
C27 C28 1.407(6) .
C27 H27A 0.9500 .
C28 C36 1.399(5) .
C28 C29 1.433(6) .
C29 C30 1.354(7) .
C29 H29A 0.9500 .
C30 C31 1.439(5) .
C30 H30A 0.9500 .
C31 C35 1.406(4) .
C31 C32 1.410(6) .
C32 C33 1.361(6) .
C32 H32A 0.9500 .
C33 C34 1.394(5) .
C33 H33A 0.9500 .
C34 H34A 0.9500 .
C35 C36 1.432(5) .

loop_
_geom_hbond_atom_site_label_D
_geom_hbond_atom_site_label_H
_geom_hbond_atom_site_label_A
_geom_hbond_distance_DH
_geom_hbond_distance_HA
_geom_hbond_distance_DA
_geom_hbond_angle_DHA
_geom_hbond_site_symmetry_A
O6 H6B O2 0.84 1.69 2.526(3) 172.7 .
O7 H7A O3 0.84 1.73 2.565(3) 179.1 2_655

loop_
_geom_torsion_atom_site_label_1
_geom_torsion_atom_site_label_2
_geom_torsion_atom_site_label_3
_geom_torsion_atom_site_label_4
_geom_torsion
_geom_torsion_site_symmetry_1
O4 Cu1 O1 C7 38.9(3) 2
N2 Cu1 O1 C7 -141.9(2) .
N1 Cu1 O1 C7 158.0(4) .
O5 Cu1 O1 C7 -52.7(3) .
O8 Cu1 O1 C7 136.1(2) 1_455
O4 Cu1 O5 C19 -5.9(3) 2
O1 Cu1 O5 C19 92.8(3) .
N2 Cu1 O5 C19 -174.7(3) .
N1 Cu1 O5 C19 -93.3(3) .
O8 Cu1 O5 C19 -123.3(3) 1_455
O4 Cu1 N1 C25 2.7(3) 2
O1 Cu1 N1 C25 -117.4(5) .
N2 Cu1 N1 C25 -178.5(3) .
O5 Cu1 N1 C25 92.7(3) .
O8 Cu1 N1 C25 -94.9(3) 1_455
O4 Cu1 N1 C36 171.5(2) 2
O1 Cu1 N1 C36 51.4(6) .
N2 Cu1 N1 C36 -9.8(2) .
O5 Cu1 N1 C36 -98.5(2) .
O8 Cu1 N1 C36 73.8(2) 1_455
O4 Cu1 N2 C34 -170.5(4) 2
O1 Cu1 N2 C34 13.8(3) .
N1 Cu1 N2 C34 -176.8(3) .
O5 Cu1 N2 C34 -87.3(3) .
O8 Cu1 N2 C34 104.6(3) 1_455
O4 Cu1 N2 C35 14.2(6) 2
O1 Cu1 N2 C35 -161.5(2) .
N1 Cu1 N2 C35 7.9(2) .
O5 Cu1 N2 C35 97.4(2) .
O8 Cu1 N2 C35 -70.7(2) 1_455
C6 C1 C2 C3 -0.2(5) .
C7 C1 C2 C3 -179.0(3) .
C1 C2 C3 C4 1.7(5) .
C1 C2 C3 C8 -179.9(3) .
C2 C3 C4 C5 -1.3(5) .
C8 C3 C4 C5 -179.6(3) .
C3 C4 C5 C6 -0.5(5) .
C3 C4 C5 C9 -179.5(3) .
C2 C1 C6 C5 -1.7(5) .
C7 C1 C6 C5 177.0(3) .
C4 C5 C6 C1 2.0(5) .
C9 C5 C6 C1 -179.1(3) .
Cu1 O1 C7 O2 8.9(5) .
Cu1 O1 C7 C1 -173.7(2) .
C2 C1 C7 O2 35.7(4) .
C6 C1 C7 O2 -143.0(3) .
C2 C1 C7 O1 -141.9(3) .
C6 C1 C7 O1 39.4(5) .
Cu1 O4 C8 O3 -6.5(5) 2_545
Cu1 O4 C8 C3 173.1(2) 2_545
C4 C3 C8 O3 -171.0(3) .
C2 C3 C8 O3 10.7(5) .
C4 C3 C8 O4 9.4(5) .
C2 C3 C8 O4 -168.9(3) .
C6 C5 C9 C10 4.5(5) .
C4 C5 C9 C10 -176.6(3) .
C6 C5 C9 C11 -115.9(4) .
C4 C5 C9 C11 63.0(4) .
C6 C5 C9 C12 125.5(4) .
C4 C5 C9 C12 -55.6(5) .
C18 C13 C14 C15 1.9(6) .
C19 C13 C14 C15 179.9(3) .
C13 C14 C15 C16 -0.9(6) .
C13 C14 C15 C20 178.3(4) .
C14 C15 C16 C17 -1.5(5) .
C20 C15 C16 C17 179.3(3) .
C15 C16 C17 C18 2.7(5) .
C15 C16 C17 C21 -176.1(3) .
C14 C13 C18 C17 -0.5(6) .
C19 C13 C18 C17 -178.7(3) .
C16 C17 C18 C13 -1.7(5) .
C21 C17 C18 C13 177.1(3) .
Cu1 O5 C19 O6 -58.8(4) .
Cu1 O5 C19 C13 120.3(3) .
C14 C13 C19 O5 169.3(4) .
C18 C13 C19 O5 -12.6(5) .
C14 C13 C19 O6 -11.5(5) .
C18 C13 C19 O6 166.6(3) .
Cu1 O8 C20 O7 -49.7(4) 1_655
Cu1 O8 C20 C15 132.0(3) 1_655
C14 C15 C20 O8 -169.3(3) .
C16 C15 C20 O8 9.9(5) .
C14 C15 C20 O7 12.2(5) .
C16 C15 C20 O7 -168.6(3) .
C16 C17 C21 C24 -68.3(5) .
C18 C17 C21 C24 112.9(4) .
C16 C17 C21 C22 171.4(4) .
C18 C17 C21 C22 -7.4(6) .
C16 C17 C21 C23 52.8(5) .
C18 C17 C21 C23 -126.0(4) .
C36 N1 C25 C26 -1.5(5) .
Cu1 N1 C25 C26 166.6(3) .
N1 C25 C26 C27 0.4(6) .
C25 C26 C27 C28 1.6(6) .
C26 C27 C28 C36 -2.4(5) .
C26 C27 C28 C29 177.6(3) .
C36 C28 C29 C30 1.0(5) .
C27 C28 C29 C30 -179.0(4) .
C28 C29 C30 C31 -2.0(6) .
C29 C30 C31 C35 0.2(5) .
C29 C30 C31 C32 -178.1(4) .
C35 C31 C32 C33 0.0(5) .
C30 C31 C32 C33 178.3(4) .
C31 C32 C33 C34 -1.6(6) .
C35 N2 C34 C33 -0.3(5) .
Cu1 N2 C34 C33 -175.3(3) .
C32 C33 C34 N2 1.7(6) .
C34 N2 C35 C31 -1.4(4) .
Cu1 N2 C35 C31 174.5(2) .
C34 N2 C35 C36 179.1(3) .
Cu1 N2 C35 C36 -5.0(3) .
C32 C31 C35 N2 1.5(5) .
C30 C31 C35 N2 -176.9(3) .
C32 C31 C35 C36 -179.0(3) .
C30 C31 C35 C36 2.6(4) .
C25 N1 C36 C28 0.7(4) .
Cu1 N1 C36 C28 -169.5(2) .
C25 N1 C36 C35 -179.9(3) .
Cu1 N1 C36 C35 10.0(3) .
C27 C28 C36 N1 1.2(5) .
C29 C28 C36 N1 -178.7(3) .
C27 C28 C36 C35 -178.1(3) .
C29 C28 C36 C35 1.9(5) .
N2 C35 C36 N1 -3.5(4) .
C31 C35 C36 N1 177.0(3) .
N2 C35 C36 C28 175.9(3) .
C31 C35 C36 C28 -3.6(4) .
